data_1568744
loop_
_publ_author_name
'Sarcevic, Julijan'
'Heitkemper, Tobias'
'Ruth, Paul Niklas'
'Na&#xdf;, Leonard'
'Kubis, Maximilian'
'Stalke, Dietmar'
'Sindlinger, Christian P.'

_publ_section_title
;
 A donor-supported silavinylidene and silylium ylides: boroles as a
 flexible platform for versatile Si(ii) chemistry.
;
_journal_issue 19
_journal_name_full 'Chemical science'
_journal_page_first 5148
_journal_page_last 5159
_journal_paper_doi 10.1039/d3sc00808h
_journal_volume 14
_journal_year 2023
_chemical_formula_sum 'C53 H81 B Cl2 N2 Si3'
_chemical_formula_weight 912.17
_space_group_crystal_system monoclinic
_space_group_IT_number 14
_space_group_name_Hall '-P 2yn'
_space_group_name_H-M_alt 'P 1 21/n 1'
_atom_sites_solution_hydrogens geom
_atom_sites_solution_primary direct
_audit_creation_method
;FinalCif V113 by Daniel Kratzert, Freiburg 2022,
https://dkratzert.de/finalcif.html
;
_audit_update_record
;
2023-01-01 deposited with the CCDC.	2023-03-31 downloaded from the CCDC.
;
_cell_angle_alpha 90
_cell_angle_beta 93.790(2)
_cell_angle_gamma 90
_cell_formula_units_Z 4
_cell_length_a 9.8784(9)
_cell_length_b 21.109(2)
_cell_length_c 26.089(2)
_cell_measurement_reflns_used 6666
_cell_measurement_temperature 100(2)
_cell_measurement_theta_max 21.94
_cell_measurement_theta_min 2.26
_cell_volume 5428.3(8)
_computing_cell_refinement 'Bruker SAINT'
_computing_data_collection "'Bruker SMART'"
_computing_data_reduction SAINT
_computing_molecular_graphics 'ShelXle (H\"ubschle 2011)'
_computing_structure_refinement 'SHELXL-2018/3 (Sheldrick, 2018)'
_computing_structure_solution 'SHELXT 2018/2 (Sheldrick, 2018)'
_diffrn_ambient_environment N~2~
_diffrn_ambient_temperature 100(2)
_diffrn_detector CCD
_diffrn_detector_type 'Bruker APEX'
_diffrn_measured_fraction_theta_full 1.000
_diffrn_measured_fraction_theta_max 0.999
_diffrn_measurement_device_type "'Bruker APEX SMART'"
_diffrn_measurement_method "'\w scans'"
_diffrn_measurement_specimen_support 'glass fiber'
_diffrn_radiation_probe x-ray
_diffrn_radiation_type MoK\a
_diffrn_radiation_wavelength 0.71073
_diffrn_reflns_av_R_equivalents 0.1105
_diffrn_reflns_av_unetI/netI 0.0572
_diffrn_reflns_Laue_measured_fraction_full 1.000
_diffrn_reflns_Laue_measured_fraction_max 0.999
_diffrn_reflns_limit_h_max 12
_diffrn_reflns_limit_h_min -12
_diffrn_reflns_limit_k_max 26
_diffrn_reflns_limit_k_min -26
_diffrn_reflns_limit_l_max 33
_diffrn_reflns_limit_l_min -33
_diffrn_reflns_number 118344
_diffrn_reflns_point_group_measured_fraction_full 1.000
_diffrn_reflns_point_group_measured_fraction_max 0.999
_diffrn_reflns_theta_full 25.242
_diffrn_reflns_theta_max 26.770
_diffrn_reflns_theta_min 1.565
_diffrn_source "'sealed tube'"
_exptl_absorpt_coefficient_mu 0.220
_exptl_absorpt_correction_T_max 0.7454
_exptl_absorpt_correction_T_min 0.6198
_exptl_absorpt_correction_type multi-scan
_exptl_absorpt_process_details
;SADABS-2016/2 - Bruker AXS area detector scaling and absorption correction:
Krause, L., Herbst-Irmer, R., Sheldrick G.M. & Stalke D., J. Appl. Cryst. 48
(2015) 3-10
;
_exptl_crystal_colour yellow
_exptl_crystal_density_diffrn 1.116
_exptl_crystal_description block
_exptl_crystal_F_000 1976
_exptl_crystal_size_max 0.300
_exptl_crystal_size_mid 0.300
_exptl_crystal_size_min 0.300
_refine_diff_density_max 0.370
_refine_diff_density_min -0.307
_refine_diff_density_rms 0.057
_refine_ls_extinction_method none
_refine_ls_goodness_of_fit_ref 1.028
_refine_ls_hydrogen_treatment constr
_refine_ls_matrix_type full
_refine_ls_number_parameters 574
_refine_ls_number_reflns 11570
_refine_ls_number_restraints 0
_refine_ls_restrained_S_all 1.028
_refine_ls_R_factor_all 0.0698
_refine_ls_R_factor_gt 0.0456
_refine_ls_shift/su_max 0.001
_refine_ls_shift/su_mean 0.000
_refine_ls_structure_factor_coef Fsqd
_refine_ls_weighting_details 'w=1/[\s^2^(Fo^2^)+(0.0282P)^2^+4.6768P] where P=(Fo^2^+2Fc^2^)/3'
_refine_ls_weighting_scheme calc
_refine_ls_wR_factor_gt 0.0980
_refine_ls_wR_factor_ref 0.1095
_reflns_Friedel_coverage 0.000
_reflns_number_gt 8769
_reflns_number_total 11570
_reflns_threshold_expression 'I > 2\s(I)'
_cod_data_source_file d3sc00808h2.cif
_cod_data_source_block sad_a_CCDC2
_cod_depositor_comments 'Adding full bibliography for 1568738--1568749.cif.'
_cod_original_cell_volume 5428.2(9)
_cod_original_sg_symbol_H-M 'P 21/n'
_cod_database_code 1568744
_shelx_shelxl_version_number 2018/3
_shelx_space_group_comment
;
The symmetry employed for this shelxl refinement is uniquely defined
by the following loop, which should always be used as a source of
symmetry information in preference to the above space-group names.
They are only intended as comments.
;
_shelx_estimated_absorpt_t_min 0.937
_shelx_estimated_absorpt_t_max 0.937
_diffrn_measurement_ambient_temperature_device_make 'Oxford Cryostream'

loop_
_space_group_symop_operation_xyz
'x, y, z'
'-x+1/2, y+1/2, -z+1/2'
'-x, -y, -z'
'x-1/2, -y-1/2, z-1/2'

loop_
_atom_site_label
_atom_site_type_symbol
_atom_site_fract_x
_atom_site_fract_y
_atom_site_fract_z
_atom_site_U_iso_or_equiv
_atom_site_adp_type
_atom_site_occupancy
_atom_site_site_symmetry_order
_atom_site_calc_flag
_atom_site_refinement_flags_posn
_atom_site_refinement_flags_adp
_atom_site_refinement_flags_occupancy
_atom_site_disorder_assembly
_atom_site_disorder_group
Si1 Si 0.64515(6) 0.42232(3) 0.42878(2) 0.01610(12) Uani 1 1 d . . . . .
N1 N 0.49149(16) 0.53321(7) 0.38157(6) 0.0160(3) Uani 1 1 d . . . . .
C1 C 0.6749(2) 0.35779(9) 0.38797(7) 0.0150(4) Uani 1 1 d . . . . .
B1 B 0.6532(2) 0.35725(10) 0.33055(9) 0.0148(4) Uani 1 1 d . . . . .
Cl2 Cl 0.80743(6) 0.48218(3) 0.44965(2) 0.03081(14) Uani 1 1 d . . . . .
Cl1 Cl 0.57882(6) 0.40188(3) 0.50086(2) 0.03141(14) Uani 1 1 d . . . . .
Si2 Si 0.54872(6) 0.24541(3) 0.27491(2) 0.01860(13) Uani 1 1 d . . . . .
N2 N 0.37093(17) 0.45183(8) 0.39742(7) 0.0184(4) Uani 1 1 d . . . . .
C2 C 0.72457(19) 0.29489(9) 0.40390(7) 0.0144(4) Uani 1 1 d . . . . .
Si3 Si 0.85372(6) 0.29091(3) 0.27584(2) 0.01749(13) Uani 1 1 d . . . . .
C3 C 0.73319(19) 0.25422(9) 0.36407(7) 0.0137(4) Uani 1 1 d . . . . .
C4 C 0.6946(2) 0.28627(9) 0.31219(7) 0.0146(4) Uani 1 1 d . . . . .
C5 C 0.4999(2) 0.47368(9) 0.40041(7) 0.0154(4) Uani 1 1 d . . . . .
C6 C 0.3583(2) 0.54880(10) 0.36698(8) 0.0203(4) Uani 1 1 d . . . . .
C7 C 0.2826(2) 0.49751(10) 0.37752(9) 0.0220(5) Uani 1 1 d . . . . .
C8 C 0.6028(2) 0.57760(10) 0.37596(9) 0.0217(5) Uani 1 1 d . . . . .
H8A H 0.597527 0.594536 0.340911 0.033 Uiso 1 1 calc R U . . .
H8B H 0.689555 0.555615 0.382739 0.033 Uiso 1 1 calc R U . . .
H8C H 0.596201 0.612464 0.400478 0.033 Uiso 1 1 calc R U . . .
C9 C 0.3184(3) 0.61115(11) 0.34439(10) 0.0338(6) Uani 1 1 d . . . . .
H9A H 0.371007 0.619478 0.314550 0.051 Uiso 1 1 calc R U . . .
H9B H 0.336376 0.644477 0.370097 0.051 Uiso 1 1 calc R U . . .
H9C H 0.221476 0.610655 0.333615 0.051 Uiso 1 1 calc R U . . .
C10 C 0.1332(2) 0.48729(12) 0.37119(11) 0.0386(6) Uani 1 1 d . . . . .
H10A H 0.089962 0.524421 0.354575 0.058 Uiso 1 1 calc R U . . .
H10B H 0.097471 0.481005 0.404970 0.058 Uiso 1 1 calc R U . . .
H10C H 0.114038 0.449735 0.349856 0.058 Uiso 1 1 calc R U . . .
C11 C 0.3282(2) 0.38790(10) 0.41095(10) 0.0291(5) Uani 1 1 d . . . . .
H11A H 0.252059 0.374656 0.387373 0.044 Uiso 1 1 calc R U . . .
H11B H 0.299717 0.387817 0.446231 0.044 Uiso 1 1 calc R U . . .
H11C H 0.404057 0.358450 0.408294 0.044 Uiso 1 1 calc R U . . .
C12 C 0.4042(2) 0.23837(11) 0.31772(9) 0.0288(5) Uani 1 1 d . . . . .
H12A H 0.366054 0.280452 0.323380 0.043 Uiso 1 1 calc R U . . .
H12B H 0.437131 0.220068 0.350744 0.043 Uiso 1 1 calc R U . . .
H12C H 0.333928 0.210903 0.301391 0.043 Uiso 1 1 calc R U . . .
C13 C 0.4870(2) 0.28688(11) 0.21405(8) 0.0285(5) Uani 1 1 d . . . . .
H13A H 0.558411 0.286191 0.189712 0.043 Uiso 1 1 calc R U . . .
H13B H 0.464139 0.330874 0.221806 0.043 Uiso 1 1 calc R U . . .
H13C H 0.406241 0.265198 0.198899 0.043 Uiso 1 1 calc R U . . .
C14 C 0.5874(2) 0.16344(10) 0.25104(9) 0.0278(5) Uani 1 1 d . . . . .
H14A H 0.502486 0.140007 0.244215 0.042 Uiso 1 1 calc R U . . .
H14B H 0.644958 0.141060 0.277186 0.042 Uiso 1 1 calc R U . . .
H14C H 0.634868 0.166684 0.219327 0.042 Uiso 1 1 calc R U . . .
C15 C 0.9958(2) 0.32594(10) 0.31858(9) 0.0232(5) Uani 1 1 d . . . . .
H15A H 1.057593 0.292155 0.331001 0.035 Uiso 1 1 calc R U . . .
H15B H 0.958017 0.347021 0.347917 0.035 Uiso 1 1 calc R U . . .
H15C H 1.045551 0.356864 0.299063 0.035 Uiso 1 1 calc R U . . .
C16 C 0.8272(2) 0.33933(10) 0.21574(8) 0.0250(5) Uani 1 1 d . . . . .
H16A H 0.914859 0.355244 0.205701 0.037 Uiso 1 1 calc R U . . .
H16B H 0.767400 0.375144 0.222002 0.037 Uiso 1 1 calc R U . . .
H16C H 0.785638 0.312915 0.188105 0.037 Uiso 1 1 calc R U . . .
C17 C 0.9199(2) 0.21271(10) 0.25361(9) 0.0278(5) Uani 1 1 d . . . . .
H17A H 0.858679 0.196074 0.225721 0.042 Uiso 1 1 calc R U . . .
H17B H 0.924934 0.182675 0.282321 0.042 Uiso 1 1 calc R U . . .
H17C H 1.010552 0.218640 0.241225 0.042 Uiso 1 1 calc R U . . .
C18 C 0.5966(2) 0.41573(9) 0.29648(7) 0.0152(4) Uani 1 1 d . . . . .
C19 C 0.6769(2) 0.46795(9) 0.28316(7) 0.0174(4) Uani 1 1 d . . . . .
C20 C 0.6180(2) 0.51728(10) 0.25368(8) 0.0214(4) Uani 1 1 d . . . . .
H20 H 0.673154 0.551626 0.244125 0.026 Uiso 1 1 calc R U . . .
C21 C 0.4815(2) 0.51733(10) 0.23808(8) 0.0245(5) Uani 1 1 d . . . . .
H21 H 0.444137 0.551310 0.217884 0.029 Uiso 1 1 calc R U . . .
C22 C 0.3988(2) 0.46777(10) 0.25189(8) 0.0217(5) Uani 1 1 d . . . . .
C23 C 0.4581(2) 0.41867(10) 0.28068(8) 0.0179(4) Uani 1 1 d . . . . .
H23 H 0.401481 0.384922 0.290322 0.022 Uiso 1 1 calc R U . . .
C24 C 0.8251(2) 0.47322(10) 0.30040(9) 0.0224(5) Uani 1 1 d . . . . .
H24A H 0.879153 0.449524 0.276724 0.034 Uiso 1 1 calc R U . . .
H24B H 0.840212 0.455706 0.335090 0.034 Uiso 1 1 calc R U . . .
H24C H 0.852311 0.517872 0.300582 0.034 Uiso 1 1 calc R U . . .
C25 C 0.2488(2) 0.46691(12) 0.23560(10) 0.0348(6) Uani 1 1 d . . . . .
H25A H 0.236541 0.470687 0.198142 0.052 Uiso 1 1 calc R U . . .
H25B H 0.203917 0.502491 0.251627 0.052 Uiso 1 1 calc R U . . .
H25C H 0.208977 0.426995 0.246489 0.052 Uiso 1 1 calc R U . . .
C26 C 0.7915(2) 0.18919(9) 0.37334(7) 0.0138(4) Uani 1 1 d . . . . .
C27 C 0.7130(2) 0.13468(9) 0.37198(7) 0.0157(4) Uani 1 1 d . . . . .
H27 H 0.618573 0.137751 0.362708 0.019 Uiso 1 1 calc R U . . .
C28 C 0.7695(2) 0.07512(9) 0.38396(7) 0.0163(4) Uani 1 1 d . . . . .
C29 C 0.9072(2) 0.07193(9) 0.39847(7) 0.0180(4) Uani 1 1 d . . . . .
H29 H 0.947034 0.031780 0.406097 0.022 Uiso 1 1 calc R U . . .
C30 C 0.9887(2) 0.12604(9) 0.40218(8) 0.0175(4) Uani 1 1 d . . . . .
C31 C 0.9290(2) 0.18385(9) 0.38913(7) 0.0159(4) Uani 1 1 d . . . . .
H31 H 0.983391 0.221002 0.390991 0.019 Uiso 1 1 calc R U . . .
C32 C 0.6782(2) 0.01622(9) 0.38583(8) 0.0193(4) Uani 1 1 d . . . . .
C33 C 0.5746(2) 0.01410(10) 0.33932(9) 0.0264(5) Uani 1 1 d . . . . .
H33A H 0.622501 0.013724 0.307606 0.040 Uiso 1 1 calc R U . . .
H33B H 0.515864 0.051497 0.339657 0.040 Uiso 1 1 calc R U . . .
H33C H 0.519234 -0.024283 0.341005 0.040 Uiso 1 1 calc R U . . .
C34 C 0.7609(2) -0.04527(9) 0.38587(9) 0.0257(5) Uani 1 1 d . . . . .
H34A H 0.699161 -0.081640 0.383791 0.039 Uiso 1 1 calc R U . . .
H34B H 0.819545 -0.047890 0.417600 0.039 Uiso 1 1 calc R U . . .
H34C H 0.816921 -0.045555 0.356229 0.039 Uiso 1 1 calc R U . . .
C35 C 0.6027(2) 0.02013(10) 0.43547(8) 0.0241(5) Uani 1 1 d . . . . .
H35A H 0.549806 0.059406 0.435464 0.036 Uiso 1 1 calc R U . . .
H35B H 0.668554 0.019725 0.465252 0.036 Uiso 1 1 calc R U . . .
H35C H 0.541600 -0.016268 0.437295 0.036 Uiso 1 1 calc R U . . .
C36 C 1.1379(2) 0.12005(10) 0.42219(8) 0.0235(5) Uani 1 1 d . . . . .
C37 C 1.2156(2) 0.07932(13) 0.38520(11) 0.0425(7) Uani 1 1 d . . . . .
H37A H 1.171059 0.038022 0.380747 0.064 Uiso 1 1 calc R U . . .
H37B H 1.309072 0.073276 0.399372 0.064 Uiso 1 1 calc R U . . .
H37C H 1.216275 0.100675 0.351860 0.064 Uiso 1 1 calc R U . . .
C38 C 1.1453(3) 0.08935(13) 0.47531(10) 0.0397(7) Uani 1 1 d . . . . .
H38A H 1.107279 0.046494 0.472688 0.060 Uiso 1 1 calc R U . . .
H38B H 1.093102 0.114732 0.498519 0.060 Uiso 1 1 calc R U . . .
H38C H 1.240101 0.087126 0.488806 0.060 Uiso 1 1 calc R U . . .
C39 C 1.2078(2) 0.18461(11) 0.42717(9) 0.0282(5) Uani 1 1 d . . . . .
H39A H 1.204720 0.205278 0.393471 0.042 Uiso 1 1 calc R U . . .
H39B H 1.302555 0.178819 0.439945 0.042 Uiso 1 1 calc R U . . .
H39C H 1.161023 0.211105 0.451267 0.042 Uiso 1 1 calc R U . . .
C40 C 0.7661(2) 0.27770(9) 0.45820(7) 0.0138(4) Uani 1 1 d . . . . .
C41 C 0.68615(19) 0.23779(9) 0.48606(7) 0.0149(4) Uani 1 1 d . . . . .
H41 H 0.603563 0.221749 0.470440 0.018 Uiso 1 1 calc R U . . .
C42 C 0.7254(2) 0.22106(9) 0.53645(7) 0.0156(4) Uani 1 1 d . . . . .
C43 C 0.8488(2) 0.24437(9) 0.55779(7) 0.0172(4) Uani 1 1 d . . . . .
H43 H 0.877067 0.232889 0.592048 0.021 Uiso 1 1 calc R U . . .
C44 C 0.9320(2) 0.28380(9) 0.53086(7) 0.0157(4) Uani 1 1 d . . . . .
C45 C 0.8875(2) 0.30081(9) 0.48102(7) 0.0152(4) Uani 1 1 d . . . . .
H45 H 0.941117 0.328737 0.462215 0.018 Uiso 1 1 calc R U . . .
C46 C 0.6399(2) 0.17736(10) 0.56847(8) 0.0230(5) Uani 1 1 d . . . . .
C47 C 0.5050(2) 0.16010(11) 0.53989(9) 0.0268(5) Uani 1 1 d . . . . .
H47A H 0.454694 0.198887 0.530604 0.040 Uiso 1 1 calc R U . . .
H47B H 0.451563 0.133872 0.562056 0.040 Uiso 1 1 calc R U . . .
H47C H 0.522298 0.136459 0.508652 0.040 Uiso 1 1 calc R U . . .
C48 C 0.7190(3) 0.11650(12) 0.58126(11) 0.0428(7) Uani 1 1 d . . . . .
H48A H 0.740916 0.095497 0.549352 0.064 Uiso 1 1 calc R U . . .
H48B H 0.663645 0.088153 0.601039 0.064 Uiso 1 1 calc R U . . .
H48C H 0.803049 0.126846 0.601586 0.064 Uiso 1 1 calc R U . . .
C49 C 0.6076(3) 0.21116(14) 0.61833(9) 0.0454(8) Uani 1 1 d . . . . .
H49A H 0.554813 0.249520 0.609997 0.068 Uiso 1 1 calc R U . . .
H49B H 0.692472 0.222704 0.637670 0.068 Uiso 1 1 calc R U . . .
H49C H 0.555021 0.182814 0.639152 0.068 Uiso 1 1 calc R U . . .
C50 C 1.0663(2) 0.30765(10) 0.55668(8) 0.0222(5) Uani 1 1 d . . . . .
C51 C 1.1525(2) 0.25179(13) 0.57784(9) 0.0340(6) Uani 1 1 d . . . . .
H51A H 1.174055 0.223891 0.549481 0.051 Uiso 1 1 calc R U . . .
H51B H 1.101621 0.227986 0.602467 0.051 Uiso 1 1 calc R U . . .
H51C H 1.236748 0.267844 0.595062 0.051 Uiso 1 1 calc R U . . .
C52 C 1.0340(3) 0.35231(12) 0.60044(9) 0.0337(6) Uani 1 1 d . . . . .
H52A H 1.118798 0.368215 0.617374 0.050 Uiso 1 1 calc R U . . .
H52B H 0.982799 0.329305 0.625436 0.050 Uiso 1 1 calc R U . . .
H52C H 0.979776 0.387997 0.586549 0.050 Uiso 1 1 calc R U . . .
C53 C 1.1492(2) 0.34395(11) 0.51890(8) 0.0280(5) Uani 1 1 d . . . . .
H53A H 1.165573 0.316705 0.489524 0.042 Uiso 1 1 calc R U . . .
H53B H 1.236183 0.356666 0.536076 0.042 Uiso 1 1 calc R U . . .
H53C H 1.098999 0.381742 0.506859 0.042 Uiso 1 1 calc R U . . .

loop_
_atom_site_aniso_label
_atom_site_aniso_U_11
_atom_site_aniso_U_22
_atom_site_aniso_U_33
_atom_site_aniso_U_23
_atom_site_aniso_U_13
_atom_site_aniso_U_12
Si1 0.0169(3) 0.0177(3) 0.0136(3) -0.0010(2) -0.0002(2) 0.0006(2)
N1 0.0140(9) 0.0156(8) 0.0183(9) -0.0028(7) 0.0010(7) -0.0020(6)
C1 0.0152(10) 0.0159(9) 0.0141(10) 0.0014(7) 0.0010(8) -0.0002(8)
B1 0.0107(11) 0.0184(11) 0.0154(11) -0.0001(9) 0.0010(9) -0.0006(8)
Cl2 0.0234(3) 0.0263(3) 0.0408(3) -0.0079(2) -0.0117(2) -0.0018(2)
Cl1 0.0469(4) 0.0335(3) 0.0146(3) 0.0018(2) 0.0084(2) 0.0108(3)
Si2 0.0199(3) 0.0215(3) 0.0138(3) -0.0003(2) -0.0036(2) -0.0013(2)
N2 0.0151(9) 0.0185(8) 0.0222(9) -0.0020(7) 0.0058(7) -0.0016(7)
C2 0.0108(9) 0.0170(9) 0.0150(10) 0.0014(7) -0.0014(8) -0.0032(7)
Si3 0.0194(3) 0.0167(3) 0.0168(3) 0.0016(2) 0.0046(2) 0.0023(2)
C3 0.0121(9) 0.0150(9) 0.0139(9) 0.0021(7) -0.0003(7) -0.0027(7)
C4 0.0156(10) 0.0157(9) 0.0121(9) 0.0027(7) -0.0013(8) 0.0010(8)
C5 0.0151(10) 0.0168(9) 0.0144(10) -0.0025(8) 0.0021(8) -0.0017(8)
C6 0.0156(10) 0.0211(10) 0.0237(11) -0.0051(8) -0.0022(9) 0.0024(8)
C7 0.0145(11) 0.0218(10) 0.0296(12) -0.0059(9) 0.0013(9) 0.0014(8)
C8 0.0189(11) 0.0178(10) 0.0282(12) 0.0014(9) 0.0004(9) -0.0048(8)
C9 0.0270(13) 0.0243(12) 0.0490(16) 0.0021(11) -0.0070(11) 0.0058(10)
C10 0.0151(12) 0.0343(13) 0.0662(19) -0.0099(12) 0.0011(12) -0.0011(10)
C11 0.0235(12) 0.0241(11) 0.0409(14) 0.0024(10) 0.0109(10) -0.0097(9)
C12 0.0223(12) 0.0339(13) 0.0299(13) 0.0006(10) -0.0011(10) -0.0046(10)
C13 0.0344(14) 0.0323(12) 0.0176(11) 0.0001(9) -0.0079(10) 0.0021(10)
C14 0.0382(14) 0.0222(11) 0.0218(12) -0.0038(9) -0.0070(10) 0.0009(10)
C15 0.0190(11) 0.0207(10) 0.0304(12) 0.0061(9) 0.0053(9) 0.0002(9)
C16 0.0321(13) 0.0251(11) 0.0186(11) 0.0036(9) 0.0091(9) 0.0043(9)
C17 0.0311(13) 0.0246(11) 0.0288(13) 0.0003(9) 0.0112(10) 0.0056(10)
C18 0.0166(10) 0.0187(10) 0.0104(9) -0.0013(7) 0.0018(8) 0.0024(8)
C19 0.0169(10) 0.0215(10) 0.0141(10) -0.0013(8) 0.0026(8) 0.0012(8)
C20 0.0249(12) 0.0187(10) 0.0213(11) 0.0051(8) 0.0058(9) -0.0007(9)
C21 0.0271(12) 0.0239(11) 0.0221(11) 0.0072(9) -0.0014(9) 0.0080(9)
C22 0.0170(11) 0.0274(11) 0.0203(11) 0.0006(9) -0.0015(9) 0.0047(9)
C23 0.0161(10) 0.0213(10) 0.0166(10) 0.0011(8) 0.0019(8) -0.0012(8)
C24 0.0190(11) 0.0202(10) 0.0280(12) 0.0039(9) 0.0002(9) 0.0000(8)
C25 0.0209(12) 0.0410(14) 0.0413(15) 0.0096(11) -0.0068(11) 0.0026(10)
C26 0.0169(10) 0.0165(9) 0.0078(9) 0.0010(7) 0.0005(7) -0.0010(8)
C27 0.0140(10) 0.0203(10) 0.0124(10) 0.0005(8) -0.0015(8) -0.0019(8)
C28 0.0216(11) 0.0152(9) 0.0121(9) -0.0004(7) 0.0017(8) -0.0039(8)
C29 0.0231(11) 0.0141(9) 0.0164(10) 0.0024(8) -0.0016(8) 0.0023(8)
C30 0.0176(11) 0.0202(10) 0.0143(10) 0.0002(8) -0.0012(8) 0.0005(8)
C31 0.0168(10) 0.0167(9) 0.0140(10) 0.0002(7) -0.0011(8) -0.0033(8)
C32 0.0228(11) 0.0162(10) 0.0187(11) -0.0011(8) 0.0004(9) -0.0047(8)
C33 0.0282(13) 0.0226(11) 0.0280(12) -0.0028(9) -0.0018(10) -0.0098(9)
C34 0.0344(13) 0.0154(10) 0.0277(12) -0.0015(9) 0.0045(10) -0.0057(9)
C35 0.0282(12) 0.0189(10) 0.0259(12) -0.0014(9) 0.0067(9) -0.0050(9)
C36 0.0181(11) 0.0246(11) 0.0267(12) 0.0006(9) -0.0064(9) 0.0036(9)
C37 0.0208(13) 0.0464(16) 0.0590(18) -0.0176(14) -0.0074(12) 0.0098(11)
C38 0.0321(14) 0.0420(15) 0.0422(16) 0.0163(12) -0.0187(12) -0.0079(11)
C39 0.0178(11) 0.0351(13) 0.0309(13) 0.0047(10) -0.0050(10) -0.0042(10)
C40 0.0161(10) 0.0137(9) 0.0114(9) -0.0002(7) 0.0001(8) 0.0006(7)
C41 0.0116(10) 0.0173(9) 0.0154(10) 0.0000(7) -0.0021(8) -0.0034(8)
C42 0.0170(10) 0.0160(9) 0.0139(10) 0.0016(7) 0.0014(8) -0.0034(8)
C43 0.0202(11) 0.0198(10) 0.0112(9) 0.0027(8) -0.0017(8) -0.0026(8)
C44 0.0137(10) 0.0200(10) 0.0135(10) -0.0008(8) 0.0011(8) -0.0034(8)
C45 0.0165(10) 0.0161(9) 0.0132(10) 0.0011(7) 0.0023(8) -0.0040(8)
C46 0.0237(12) 0.0294(11) 0.0155(10) 0.0070(9) -0.0019(9) -0.0130(9)
C47 0.0240(12) 0.0337(12) 0.0227(12) 0.0039(9) 0.0013(9) -0.0144(10)
C48 0.0365(15) 0.0372(14) 0.0524(17) 0.0273(13) -0.0138(13) -0.0149(12)
C49 0.0467(17) 0.0702(19) 0.0207(13) -0.0069(12) 0.0127(12) -0.0369(15)
C50 0.0192(11) 0.0343(12) 0.0127(10) -0.0002(9) -0.0014(8) -0.0110(9)
C51 0.0183(12) 0.0573(16) 0.0255(12) 0.0094(11) -0.0050(10) -0.0058(11)
C52 0.0338(14) 0.0472(15) 0.0203(12) -0.0105(10) 0.0032(10) -0.0214(12)
C53 0.0242(12) 0.0419(13) 0.0180(11) -0.0028(10) 0.0022(9) -0.0176(10)

loop_
_atom_type_symbol
_atom_type_description
_atom_type_scat_dispersion_real
_atom_type_scat_dispersion_imag
_atom_type_scat_source
C C 0.0033 0.0016 'International Tables Vol C Tables 4.2.6.8 and 6.1.1.4'
H H 0.0000 0.0000 'International Tables Vol C Tables 4.2.6.8 and 6.1.1.4'
B B 0.0013 0.0007 'International Tables Vol C Tables 4.2.6.8 and 6.1.1.4'
N N 0.0061 0.0033 'International Tables Vol C Tables 4.2.6.8 and 6.1.1.4'
Si Si 0.0817 0.0704 'International Tables Vol C Tables 4.2.6.8 and 6.1.1.4'
Cl Cl 0.1484 0.1585 'International Tables Vol C Tables 4.2.6.8 and 6.1.1.4'

loop_
_geom_angle_atom_site_label_1
_geom_angle_atom_site_label_2
_geom_angle_atom_site_label_3
_geom_angle
_geom_angle_site_symmetry_1
_geom_angle_site_symmetry_3
_geom_angle_publ_flag
C1 Si1 C5 110.83(9) . . ?
C1 Si1 Cl1 117.43(7) . . ?
C5 Si1 Cl1 101.24(7) . . ?
C1 Si1 Cl2 117.98(7) . . ?
C5 Si1 Cl2 107.61(6) . . ?
Cl1 Si1 Cl2 99.93(3) . . ?
C5 N1 C6 110.84(16) . . ?
C5 N1 C8 127.27(17) . . ?
C6 N1 C8 121.89(17) . . ?
C2 C1 B1 107.43(16) . . ?
C2 C1 Si1 126.43(15) . . ?
B1 C1 Si1 126.14(15) . . ?
C1 B1 C18 124.80(17) . . ?
C1 B1 C4 106.13(16) . . ?
C18 B1 C4 129.05(17) . . ?
C12 Si2 C13 108.83(11) . . ?
C12 Si2 C14 107.61(11) . . ?
C13 Si2 C14 102.11(10) . . ?
C12 Si2 C4 108.28(10) . . ?
C13 Si2 C4 114.55(10) . . ?
C14 Si2 C4 115.07(10) . . ?
C5 N2 C7 110.70(17) . . ?
C5 N2 C11 125.90(18) . . ?
C7 N2 C11 123.35(18) . . ?
C3 C2 C1 113.16(17) . . ?
C3 C2 C40 123.10(17) . . ?
C1 C2 C40 123.71(17) . . ?
C16 Si3 C17 104.64(10) . . ?
C16 Si3 C15 109.76(10) . . ?
C17 Si3 C15 105.45(10) . . ?
C16 Si3 C4 111.89(9) . . ?
C17 Si3 C4 115.24(9) . . ?
C15 Si3 C4 109.54(9) . . ?
C2 C3 C26 119.90(17) . . ?
C2 C3 C4 111.80(16) . . ?
C26 C3 C4 127.87(16) . . ?
C3 C4 B1 101.42(15) . . ?
C3 C4 Si3 107.32(13) . . ?
B1 C4 Si3 109.37(13) . . ?
C3 C4 Si2 112.83(13) . . ?
B1 C4 Si2 111.86(13) . . ?
Si3 C4 Si2 113.31(10) . . ?
N1 C5 N2 105.17(17) . . ?
N1 C5 Si1 134.15(15) . . ?
N2 C5 Si1 120.66(14) . . ?
C7 C6 N1 106.36(18) . . ?
C7 C6 C9 130.8(2) . . ?
N1 C6 C9 122.86(19) . . ?
C6 C7 N2 106.92(18) . . ?
C6 C7 C10 130.5(2) . . ?
N2 C7 C10 122.6(2) . . ?
C23 C18 C19 116.41(18) . . ?
C23 C18 B1 119.70(17) . . ?
C19 C18 B1 123.79(17) . . ?
C20 C19 C18 119.71(19) . . ?
C20 C19 C24 118.01(18) . . ?
C18 C19 C24 122.26(18) . . ?
C21 C20 C19 121.64(19) . . ?
C20 C21 C22 120.12(19) . . ?
C23 C22 C21 117.94(19) . . ?
C23 C22 C25 120.9(2) . . ?
C21 C22 C25 121.15(19) . . ?
C22 C23 C18 124.11(19) . . ?
C27 C26 C31 118.13(18) . . ?
C27 C26 C3 123.13(18) . . ?
C31 C26 C3 118.42(17) . . ?
C26 C27 C28 121.63(18) . . ?
C29 C28 C27 118.20(18) . . ?
C29 C28 C32 121.15(17) . . ?
C27 C28 C32 120.39(18) . . ?
C28 C29 C30 121.92(18) . . ?
C31 C30 C29 117.89(18) . . ?
C31 C30 C36 122.59(18) . . ?
C29 C30 C36 119.48(18) . . ?
C30 C31 C26 122.16(18) . . ?
C34 C32 C33 107.64(17) . . ?
C34 C32 C28 111.75(17) . . ?
C33 C32 C28 111.09(16) . . ?
C34 C32 C35 109.44(17) . . ?
C33 C32 C35 109.36(18) . . ?
C28 C32 C35 107.53(16) . . ?
C38 C36 C39 107.88(19) . . ?
C38 C36 C37 109.7(2) . . ?
C39 C36 C37 108.1(2) . . ?
C38 C36 C30 109.30(19) . . ?
C39 C36 C30 111.91(17) . . ?
C37 C36 C30 109.92(18) . . ?
C45 C40 C41 119.43(17) . . ?
C45 C40 C2 119.70(17) . . ?
C41 C40 C2 120.85(17) . . ?
C42 C41 C40 121.00(18) . . ?
C41 C42 C43 117.95(17) . . ?
C41 C42 C46 122.57(17) . . ?
C43 C42 C46 119.48(17) . . ?
C44 C43 C42 122.59(18) . . ?
C45 C44 C43 117.73(18) . . ?
C45 C44 C50 122.44(17) . . ?
C43 C44 C50 119.82(17) . . ?
C44 C45 C40 121.26(18) . . ?
C47 C46 C48 108.83(19) . . ?
C47 C46 C42 111.78(17) . . ?
C48 C46 C42 109.41(19) . . ?
C47 C46 C49 107.53(19) . . ?
C48 C46 C49 109.7(2) . . ?
C42 C46 C49 109.54(18) . . ?
C53 C50 C52 108.62(18) . . ?
C53 C50 C44 111.48(17) . . ?
C52 C50 C44 108.27(18) . . ?
C53 C50 C51 107.98(19) . . ?
C52 C50 C51 110.05(19) . . ?
C44 C50 C51 110.42(18) . . ?

loop_
_geom_bond_atom_site_label_1
_geom_bond_atom_site_label_2
_geom_bond_distance
_geom_bond_site_symmetry_2
_geom_bond_publ_flag
Si1 C1 1.765(2) . ?
Si1 C5 1.908(2) . ?
Si1 Cl1 2.0771(8) . ?
Si1 Cl2 2.0852(8) . ?
N1 C5 1.350(2) . ?
N1 C6 1.385(3) . ?
N1 C8 1.460(2) . ?
C1 C2 1.466(3) . ?
C1 B1 1.499(3) . ?
B1 C18 1.600(3) . ?
B1 C4 1.633(3) . ?
Si2 C12 1.876(2) . ?
Si2 C13 1.879(2) . ?
Si2 C14 1.887(2) . ?
Si2 C4 1.892(2) . ?
N2 C5 1.352(3) . ?
N2 C7 1.379(3) . ?
N2 C11 1.464(3) . ?
C2 C3 1.355(3) . ?
C2 C40 1.493(3) . ?
Si3 C16 1.875(2) . ?
Si3 C17 1.881(2) . ?
Si3 C15 1.885(2) . ?
Si3 C4 1.892(2) . ?
C3 C26 1.502(3) . ?
C3 C4 1.538(3) . ?
C6 C7 1.355(3) . ?
C6 C9 1.485(3) . ?
C7 C10 1.489(3) . ?
C18 C23 1.404(3) . ?
C18 C19 1.415(3) . ?
C19 C20 1.399(3) . ?
C19 C24 1.507(3) . ?
C20 C21 1.383(3) . ?
C21 C22 1.389(3) . ?
C22 C23 1.387(3) . ?
C22 C25 1.514(3) . ?
C26 C27 1.387(3) . ?
C26 C31 1.398(3) . ?
C27 C28 1.402(3) . ?
C28 C29 1.389(3) . ?
C28 C32 1.539(3) . ?
C29 C30 1.398(3) . ?
C30 C31 1.388(3) . ?
C30 C36 1.536(3) . ?
C32 C34 1.534(3) . ?
C32 C33 1.536(3) . ?
C32 C35 1.539(3) . ?
C36 C38 1.527(3) . ?
C36 C39 1.530(3) . ?
C36 C37 1.535(3) . ?
C40 C45 1.392(3) . ?
C40 C41 1.392(3) . ?
C41 C42 1.391(3) . ?
C42 C43 1.396(3) . ?
C42 C46 1.534(3) . ?
C43 C44 1.393(3) . ?
C44 C45 1.392(3) . ?
C44 C50 1.533(3) . ?
C46 C47 1.527(3) . ?
C46 C48 1.529(3) . ?
C46 C49 1.535(3) . ?
C50 C53 1.529(3) . ?
C50 C52 1.530(3) . ?
C50 C51 1.535(3) . ?
